data_8101781
loop_
_publ_author_name
'H. Reinke'
'T. Pundt'
'R. Miethchen'

_publ_section_title
;
Crystal structure of D-2-deoxy-2-fluoro-chiro-inositol, C~6~H~11~FO~5~
;
_journal_issue 2
_journal_name_full 'Zeitschrift f\"ur Kristallographie - New Crystal Structures'
_journal_page_first 287
_journal_page_last 288
_journal_volume 220
_journal_year 2005
_chemical_formula_structural 'C6 H11 F O5'
_chemical_formula_sum 'C6 H11 F O5'
_chemical_formula_weight 182.15
_chemical_name_systematic
; 
 D-2-deoxy-2-fluoro-chiro-inositol
;
_space_group_IT_number 4
_symmetry_cell_setting monoclinic
_symmetry_space_group_name_Hall 'P 2yb'
_symmetry_space_group_name_H-M 'P 1 21 1'
_atom_sites_solution_hydrogens geom
_atom_sites_solution_primary direct
_atom_sites_solution_secondary difmap
_audit_creation_method SHELXL-97
_cell_angle_alpha 90.00
_cell_angle_beta 106.6210(10)
_cell_angle_gamma 90.00
_cell_formula_units_Z 4
_cell_length_a 6.8060(2)
_cell_length_b 16.7719(6)
_cell_length_c 6.8130(2)
_cell_measurement_reflns_used 7265
_cell_measurement_temperature 173(2)
_cell_measurement_theta_max 31.64
_cell_measurement_theta_min 3.12
_cell_volume 745.21(4)
_computing_cell_refinement 'Bruker SMART'
_computing_data_collection 'Bruker SMART'
_computing_data_reduction 'Bruker SAINT'
_computing_molecular_graphics 'Bruker SHELXTL'
_computing_publication_material 'Bruker SHELXTL'
_computing_structure_refinement 'Bruker SHELXTL'
_computing_structure_solution 'Bruker SHELXTL'
_diffrn_ambient_temperature 173(2)
_diffrn_measured_fraction_theta_full 0.930
_diffrn_measured_fraction_theta_max 0.930
_diffrn_measurement_device_type 'Bruker SMART CCD'
_diffrn_measurement_method phi/omega
_diffrn_radiation_monochromator graphite
_diffrn_radiation_source 'sealed tube'
_diffrn_radiation_type MoK\a
_diffrn_radiation_wavelength 0.71073
_diffrn_reflns_av_R_equivalents 0.0807
_diffrn_reflns_av_sigmaI/netI 0.0417
_diffrn_reflns_limit_h_max 9
_diffrn_reflns_limit_h_min -10
_diffrn_reflns_limit_k_max 24
_diffrn_reflns_limit_k_min -25
_diffrn_reflns_limit_l_max 10
_diffrn_reflns_limit_l_min -10
_diffrn_reflns_number 38488
_diffrn_reflns_theta_full 33.51
_diffrn_reflns_theta_max 33.51
_diffrn_reflns_theta_min 3.35
_exptl_absorpt_coefficient_mu 0.156
_exptl_absorpt_correction_T_max 0.9816
_exptl_absorpt_correction_T_min 0.9666
_exptl_absorpt_correction_type multi-scan
_exptl_crystal_colour colourless
_exptl_crystal_density_diffrn 1.624
_exptl_crystal_description prism
_exptl_crystal_F_000 384
_exptl_crystal_size_max 0.22
_exptl_crystal_size_mid 0.13
_exptl_crystal_size_min 0.12
_refine_diff_density_max 0.279
_refine_diff_density_min -0.274
_refine_diff_density_rms 0.067
_refine_ls_abs_structure_details 'Flack H D (1983), Acta Cryst. A39, 876-881'
_refine_ls_abs_structure_Flack -0.1(3)
_refine_ls_extinction_method none
_refine_ls_goodness_of_fit_ref 0.994
_refine_ls_hydrogen_treatment mixed
_refine_ls_matrix_type full
_refine_ls_number_parameters 227
_refine_ls_number_reflns 5223
_refine_ls_number_restraints 1
_refine_ls_restrained_S_all 0.994
_refine_ls_R_factor_all 0.0351
_refine_ls_R_factor_gt 0.0302
_refine_ls_shift/su_max 0.001
_refine_ls_shift/su_mean 0.000
_refine_ls_structure_factor_coef Fsqd
_refine_ls_weighting_details 'calc w=1/[\s^2^(Fo^2^)+(0.0374P)^2^+0.0000P] where P=(Fo^2^+2Fc^2^)/3'
_refine_ls_weighting_scheme calc
_refine_ls_wR_factor_gt 0.0641
_refine_ls_wR_factor_ref 0.0649
_reflns_number_gt 4502
_reflns_number_total 5223
_reflns_threshold_expression >2sigma(I)
_cod_data_source_file 1267-1535.cff
_cod_data_source_block tp1672
_cod_depositor_comments
;
The following automatic conversions were performed:
'_symmetry_cell_setting' value 'Monoclinic' changed to 'monoclinic'
according to '/home/saulius/struct/CIF-dictionaries/cif_core.dic'
dictionary named 'cif_core.dic' version 2.4.1 from 2010-06-29.

Automatic conversion script
Id: cif_fix_enum 1555 2011-01-17 13:19:09Z saulius 
;
_cod_original_sg_symbol_H-M 'P 1 2(1) 1'
_cod_database_code 8101781

loop_
_symmetry_equiv_pos_as_xyz
'x, y, z'
'-x, y+1/2, -z'

loop_
_atom_site_label
_atom_site_type_symbol
_atom_site_fract_x
_atom_site_fract_y
_atom_site_fract_z
_atom_site_U_iso_or_equiv
_atom_site_adp_type
_atom_site_occupancy
_atom_site_symmetry_multiplicity
_atom_site_Wyckoff_symbol
_atom_site_calc_flag
_atom_site_refinement_flags
_atom_site_disorder_assembly
_atom_site_disorder_group
F1 F 0.38935(10) 0.79379(4) 0.24136(10) 0.02492(15) Uani 1 2 i d . . .
O1 O -0.03225(12) 0.75444(4) 0.11168(11) 0.01744(15) Uani 1 2 i d . . .
H1A H 0.0130 0.7450 0.0116 0.026 Uiso 1 2 i calc R . .
O3 O 0.46074(11) 0.76325(5) 0.65325(12) 0.02340(18) Uani 1 2 i d . . .
H3A H 0.4670 0.7317 0.7507 0.035 Uiso 1 2 i calc R . .
O4 O 0.08268(12) 0.72925(5) 0.77412(11) 0.02022(16) Uani 1 2 i d . . .
H4A H 0.1561 0.6899 0.7654 0.030 Uiso 1 2 i calc R . .
O5 O -0.22140(11) 0.85021(4) 0.61048(11) 0.01716(15) Uani 1 2 i d . . .
H5A H -0.3129 0.8200 0.6289 0.026 Uiso 1 2 i calc R . .
O6 O -0.03946(12) 0.93956(4) 0.39066(11) 0.01629(15) Uani 1 2 i d . . .
H6A H -0.0526 0.9717 0.2933 0.024 Uiso 1 2 i calc R . .
C1 C 0.04223(15) 0.82996(6) 0.19807(14) 0.01359(18) Uani 1 2 i d . . .
H6 H 0.0473 0.8677 0.0860 0.016 Uiso 1 2 i calc R . .
C2 C 0.25510(15) 0.82212(6) 0.34770(15) 0.01478(19) Uani 1 2 i d . . .
H2 H 0.3027 0.8756 0.4073 0.018 Uiso 1 2 i calc R . .
C3 C 0.25799(15) 0.76410(6) 0.51964(15) 0.01462(19) Uani 1 2 i d . . .
H3 H 0.2213 0.7096 0.4612 0.018 Uiso 1 2 i calc R . .
C4 C 0.10444(15) 0.79000(6) 0.63320(15) 0.01429(18) Uani 1 2 i d . . .
H4 H 0.1595 0.8390 0.7140 0.017 Uiso 1 2 i calc R . .
C5 C -0.10926(15) 0.80947(6) 0.49274(15) 0.01331(19) Uani 1 2 i d . . .
H5 H -0.1815 0.7585 0.4397 0.016 Uiso 1 2 i calc R . .
C6 C -0.10453(15) 0.86226(6) 0.31126(14) 0.01321(18) Uani 1 2 i d . . .
H6 H -0.2457 0.8659 0.2142 0.016 Uiso 1 2 i calc R . .
F1' F 0.72313(10) 0.54724(4) 0.56717(9) 0.02216(14) Uani 1 2 i d . . .
O1' O 0.83651(11) 0.49877(4) 0.21628(11) 0.01706(15) Uani 1 2 i d . . .
H1'1 H 0.9008 0.4817 0.3328 0.026 Uiso 1 2 i calc R . .
O3' O 0.30910(12) 0.51319(4) 0.41735(11) 0.01825(15) Uani 1 2 i d . . .
H3'1 H 0.2709 0.4657 0.4200 0.027 Uiso 1 2 i calc R . .
O4' O 0.13187(11) 0.50913(5) -0.01120(11) 0.02013(16) Uani 1 2 i d . . .
H4'1 H 0.0565 0.5077 0.0672 0.030 Uiso 1 2 i calc R . .
O5' O 0.32177(12) 0.59890(4) -0.25246(10) 0.01729(15) Uani 1 2 i d . . .
H5'1 H 0.3221 0.5709 -0.3546 0.026 Uiso 1 2 i calc R . .
O6' O 0.58931(11) 0.68691(4) 0.02640(12) 0.01820(15) Uani 1 2 i d . . .
H6'1 H 0.6974 0.7141 0.0601 0.027 Uiso 1 2 i calc R . .
C1' C 0.75610(15) 0.57627(6) 0.23551(15) 0.01428(19) Uani 1 2 i d . . .
H1' H 0.8723 0.6136 0.2956 0.017 Uiso 1 2 i calc R . .
C2' C 0.61374(15) 0.57462(6) 0.37182(14) 0.01396(19) Uani 1 2 i d . . .
H2' H 0.5622 0.6297 0.3834 0.017 Uiso 1 2 i calc R . .
C3' C 0.43314(15) 0.51985(6) 0.28153(14) 0.01358(18) Uani 1 2 i d . . .
H3' H 0.4838 0.4659 0.2563 0.016 Uiso 1 2 i calc R . .
C4' C 0.30842(15) 0.55634(6) 0.07941(15) 0.01336(18) Uani 1 2 i d . . .
H4' H 0.2649 0.6115 0.1043 0.016 Uiso 1 2 i calc R . .
C5' C 0.43720(15) 0.55972(6) -0.07002(15) 0.01300(18) Uani 1 2 i d . . .
H5' H 0.4683 0.5041 -0.1047 0.016 Uiso 1 2 i calc R . .
C6' C 0.63987(16) 0.60471(6) 0.01937(15) 0.01384(19) Uani 1 2 i d . . .
H6' H 0.7290 0.5977 -0.0733 0.017 Uiso 1 2 i calc R . .

loop_
_atom_site_aniso_label
_atom_site_aniso_U_11
_atom_site_aniso_U_22
_atom_site_aniso_U_33
_atom_site_aniso_U_23
_atom_site_aniso_U_13
_atom_site_aniso_U_12
F1 0.0197(3) 0.0360(4) 0.0245(3) 0.0045(3) 0.0151(3) 0.0063(3)
O1 0.0226(4) 0.0165(4) 0.0161(3) -0.0042(3) 0.0103(3) -0.0045(3)
O3 0.0120(3) 0.0331(5) 0.0244(4) 0.0140(4) 0.0040(3) 0.0004(3)
O4 0.0279(4) 0.0195(4) 0.0184(3) 0.0071(3) 0.0149(3) 0.0080(3)
O5 0.0178(4) 0.0161(3) 0.0221(4) -0.0014(3) 0.0129(3) 0.0002(3)
O6 0.0236(4) 0.0119(3) 0.0139(3) -0.0003(3) 0.0062(3) -0.0007(3)
C1 0.0152(5) 0.0130(4) 0.0131(4) -0.0004(3) 0.0050(4) -0.0010(4)
C2 0.0142(4) 0.0175(5) 0.0149(4) 0.0015(4) 0.0079(4) 0.0003(4)
C3 0.0126(4) 0.0165(5) 0.0161(4) 0.0030(4) 0.0062(4) 0.0015(4)
C4 0.0162(5) 0.0141(4) 0.0140(4) 0.0019(4) 0.0066(4) 0.0002(4)
C5 0.0143(4) 0.0128(4) 0.0150(4) -0.0011(3) 0.0077(4) -0.0005(3)
C6 0.0124(4) 0.0132(4) 0.0136(4) -0.0009(4) 0.0030(4) -0.0003(4)
F1' 0.0201(3) 0.0340(4) 0.0108(3) 0.0014(2) 0.0019(2) 0.0044(3)
O1' 0.0172(4) 0.0179(4) 0.0160(3) 0.0011(3) 0.0047(3) 0.0049(3)
O3' 0.0230(4) 0.0197(4) 0.0160(3) -0.0021(3) 0.0119(3) -0.0054(3)
O4' 0.0156(4) 0.0310(4) 0.0149(3) -0.0069(3) 0.0062(3) -0.0095(3)
O5' 0.0221(4) 0.0188(4) 0.0100(3) 0.0003(3) 0.0030(3) 0.0042(3)
O6' 0.0178(4) 0.0131(3) 0.0227(4) 0.0010(3) 0.0043(3) -0.0018(3)
C1' 0.0134(4) 0.0140(4) 0.0159(4) -0.0003(4) 0.0050(4) -0.0003(4)
C2' 0.0140(4) 0.0169(5) 0.0100(4) -0.0003(4) 0.0018(4) 0.0018(4)
C3' 0.0164(4) 0.0141(5) 0.0123(4) -0.0012(4) 0.0076(3) -0.0009(4)
C4' 0.0123(4) 0.0153(4) 0.0126(4) -0.0018(3) 0.0037(3) -0.0018(3)
C5' 0.0147(4) 0.0135(4) 0.0111(4) 0.0005(3) 0.0040(4) 0.0009(3)
C6' 0.0146(4) 0.0140(4) 0.0139(4) 0.0011(4) 0.0057(4) -0.0009(4)

loop_
_atom_type_symbol
_atom_type_description
_atom_type_scat_dispersion_real
_atom_type_scat_dispersion_imag
_atom_type_scat_source
C C 0.0033 0.0016 'International Tables Vol C Tables 4.2.6.8 and 6.1.1.4'
H H 0.0000 0.0000 'International Tables Vol C Tables 4.2.6.8 and 6.1.1.4'
O O 0.0106 0.0060 'International Tables Vol C Tables 4.2.6.8 and 6.1.1.4'
F F 0.0171 0.0103 'International Tables Vol C Tables 4.2.6.8 and 6.1.1.4'

loop_
_geom_angle_atom_site_label_1
_geom_angle_atom_site_label_2
_geom_angle_atom_site_label_3
_geom_angle
_geom_angle_site_symmetry_1
_geom_angle_site_symmetry_3
_geom_angle_publ_flag
C1 O1 H5A 109.5 . . ?
C3 O3 H3A 109.5 . . ?
C4 O4 H4A 109.5 . . ?
C5 O5 H5A 109.5 . . ?
C6 O6 H6A 109.5 . . ?
O1 C1 C2 110.96(8) . . ?
O1 C1 C6 108.48(8) . . ?
C2 C1 C6 109.15(7) . . ?
O1 C1 H6 109.4 . . ?
C2 C1 H6 109.4 . . ?
C6 C1 H6 109.4 . . ?
F1 C2 C3 108.36(8) . . ?
F1 C2 C1 108.66(7) . . ?
C3 C2 C1 111.86(8) . . ?
F1 C2 H2 109.3 . . ?
C3 C2 H2 109.3 . . ?
C1 C2 H2 109.3 . . ?
O3 C3 C2 107.27(8) . . ?
O3 C3 C4 110.97(8) . . ?
C2 C3 C4 110.37(8) . . ?
O3 C3 H3 109.4 . . ?
C2 C3 H3 109.4 . . ?
C4 C3 H3 109.4 . . ?
O4 C4 C5 107.94(8) . . ?
O4 C4 C3 110.64(8) . . ?
C5 C4 C3 114.12(7) . . ?
O4 C4 H4 108.0 . . ?
C5 C4 H4 108.0 . . ?
C3 C4 H4 108.0 . . ?
O5 C5 C6 108.37(8) . . ?
O5 C5 C4 108.40(7) . . ?
C6 C5 C4 113.16(8) . . ?
O5 C5 H5 108.9 . . ?
C6 C5 H5 108.9 . . ?
C4 C5 H5 108.9 . . ?
O6 C6 C1 109.72(8) . . ?
O6 C6 C5 107.22(7) . . ?
C1 C6 C5 111.81(8) . . ?
O6 C6 H6 109.3 . . ?
C1 C6 H6 109.3 . . ?
C5 C6 H6 109.3 . . ?
C1' O1' H1'1 109.5 . . ?
C3' O3' H3'1 109.5 . . ?
C4' O4' H4'1 109.5 . . ?
C5' O5' H5'1 109.5 . . ?
C6' O6' H6'1 109.5 . . ?
O1' C1' C2' 111.48(8) . . ?
O1' C1' C6' 107.47(8) . . ?
C2' C1' C6' 110.35(8) . . ?
O1' C1' H1' 109.2 . . ?
C2' C1' H1' 109.2 . . ?
C6' C1' H1' 109.2 . . ?
F1' C2' C3' 109.57(8) . . ?
F1' C2' C1' 109.09(7) . . ?
C3' C2' C1' 110.31(8) . . ?
F1' C2' H2' 109.3 . . ?
C3' C2' H2' 109.3 . . ?
C1' C2' H2' 109.3 . . ?
O3' C3' C2' 110.26(8) . . ?
O3' C3' C4' 109.76(8) . . ?
C2' C3' C4' 107.49(8) . . ?
O3' C3' H3' 109.8 . . ?
C2' C3' H3' 109.8 . . ?
C4' C3' H3' 109.8 . . ?
O4' C4' C5' 107.86(8) . . ?
O4' C4' C3' 110.56(8) . . ?
C5' C4' C3' 109.92(8) . . ?
O4' C4' H4' 109.5 . . ?
C5' C4' H4' 109.5 . . ?
C3' C4' H4' 109.5 . . ?
O5' C5' C4' 108.72(8) . . ?
O5' C5' C6' 109.10(8) . . ?
C4' C5' C6' 112.11(8) . . ?
O5' C5' H5' 109.0 . . ?
C4' C5' H5' 109.0 . . ?
C6' C5' H5' 109.0 . . ?
O6' C6' C1' 109.36(8) . . ?
O6' C6' C5' 106.87(8) . . ?
C1' C6' C5' 112.67(8) . . ?
O6' C6' H6' 109.3 . . ?
C1' C6' H6' 109.3 . . ?
C5' C6' H6' 109.3 . . ?

loop_
_geom_bond_atom_site_label_1
_geom_bond_atom_site_label_2
_geom_bond_distance
_geom_bond_site_symmetry_2
_geom_bond_publ_flag
F1 C2 1.4016(11) . ?
O1 C1 1.4273(12) . ?
O1 H1A 0.8400 . ?
O3 C3 1.4193(12) . ?
O3 H3A 0.8400 . ?
O4 C4 1.4363(12) . ?
O4 H4A 0.8400 . ?
O5 C5 1.4295(11) . ?
O5 H5A 0.8400 . ?
O6 C6 1.4257(12) . ?
O6 H6A 0.8400 . ?
C1 C2 1.5201(14) . ?
C1 C6 1.5253(13) . ?
C1 H6 1.0000 . ?
C2 C3 1.5186(13) . ?
C2 H2 1.0000 . ?
C3 C4 1.5303(13) . ?
C3 H3 1.0000 . ?
C4 C5 1.5302(14) . ?
C4 H4 1.0000 . ?
C5 C6 1.5285(13) . ?
C5 H5 1.0000 . ?
C6 H6 1.0000 . ?
F1' C2' 1.4034(11) . ?
O1' C1' 1.4309(12) . ?
O1' H1'1 0.8400 . ?
O3' C3' 1.4242(11) . ?
O3' H3'1 0.8400 . ?
O4' C4' 1.4239(12) . ?
O4' H4'1 0.8400 . ?
O5' C5' 1.4266(12) . ?
O5' H5'1 0.8400 . ?
O6' C6' 1.4251(12) . ?
O6' H6'1 0.8400 . ?
C1' C2' 1.5220(14) . ?
C1' C6' 1.5348(14) . ?
C1' H1' 1.0000 . ?
C2' C3' 1.5168(14) . ?
C2' H2' 1.0000 . ?
C3' C4' 1.5240(14) . ?
C3' H3' 1.0000 . ?
C4' C5' 1.5226(14) . ?
C4' H4' 1.0000 . ?
C5' C6' 1.5370(14) . ?
C5' H5' 1.0000 . ?
C6' H6' 1.0000 . ?

loop_
_geom_hbond_atom_site_label_D
_geom_hbond_atom_site_label_H
_geom_hbond_atom_site_label_A
_geom_hbond_distance_DH
_geom_hbond_distance_HA
_geom_hbond_distance_DA
_geom_hbond_angle_DHA
_geom_hbond_site_symmetry_A
O1 H1A O4 0.84 1.83 2.6661(10) 173.1 1_554
O3 H3A O6' 0.84 1.97 2.7560(11) 154.7 1_556
O3 H3A O5' 0.84 2.44 3.0419(11) 129.8 1_556
O4 H4A O5' 0.84 1.92 2.7621(10) 179.2 1_556
O5 H5A O3 0.84 1.86 2.6931(10) 172.6 1_455
O6 H6A O4' 0.84 1.95 2.7405(10) 157.6 2
O1' H1'1 O6 0.84 1.98 2.8195(10) 177.2 2_646
O3' H3'1 O5 0.84 1.97 2.7926(11) 167.6 2_546
O3' H3'1 O6 0.84 2.34 2.8244(10) 116.7 2_546
O4' H4'1 O1' 0.84 2.04 2.8732(10) 170.7 1_455
O5' H5'1 O3' 0.84 1.81 2.6503(10) 176.8 1_554
O6' H6'1 O1 0.84 1.90 2.7199(10) 166.4 1_655

loop_
_geom_torsion_atom_site_label_1
_geom_torsion_atom_site_label_2
_geom_torsion_atom_site_label_3
_geom_torsion_atom_site_label_4
_geom_torsion
_geom_torsion_site_symmetry_1
_geom_torsion_site_symmetry_2
_geom_torsion_site_symmetry_3
_geom_torsion_site_symmetry_4
_geom_torsion_publ_flag
O1 C1 C2 F1 61.56(10) . . . . ?
C6 C1 C2 F1 -178.94(8) . . . . ?
O1 C1 C2 C3 -58.02(10) . . . . ?
C6 C1 C2 C3 61.47(10) . . . . ?
F1 C2 C3 O3 62.15(9) . . . . ?
C1 C2 C3 O3 -178.09(8) . . . . ?
F1 C2 C3 C4 -176.84(8) . . . . ?
C1 C2 C3 C4 -57.09(10) . . . . ?
O3 C3 C4 O4 -70.29(10) . . . . ?
C2 C3 C4 O4 170.94(8) . . . . ?
O3 C3 C4 C5 167.75(8) . . . . ?
C2 C3 C4 C5 48.97(11) . . . . ?
O4 C4 C5 O5 70.12(9) . . . . ?
C3 C4 C5 O5 -166.44(8) . . . . ?
O4 C4 C5 C6 -169.65(8) . . . . ?
C3 C4 C5 C6 -46.21(11) . . . . ?
O1 C1 C6 O6 -177.13(7) . . . . ?
C2 C1 C6 O6 61.85(10) . . . . ?
O1 C1 C6 C5 64.04(9) . . . . ?
C2 C1 C6 C5 -56.98(10) . . . . ?
O5 C5 C6 O6 49.96(10) . . . . ?
C4 C5 C6 O6 -70.29(10) . . . . ?
O5 C5 C6 C1 170.27(8) . . . . ?
C4 C5 C6 C1 50.02(10) . . . . ?
O1' C1' C2' F1' 59.74(10) . . . . ?
C6' C1' C2' F1' 179.08(8) . . . . ?
O1' C1' C2' C3' -60.66(10) . . . . ?
C6' C1' C2' C3' 58.68(11) . . . . ?
F1' C2' C3' O3' 55.12(10) . . . . ?
C1' C2' C3' O3' 175.22(8) . . . . ?
F1' C2' C3' C4' 174.73(7) . . . . ?
C1' C2' C3' C4' -65.17(10) . . . . ?
O3' C3' C4' O4' -58.21(10) . . . . ?
C2' C3' C4' O4' -178.13(8) . . . . ?
O3' C3' C4' C5' -177.17(7) . . . . ?
C2' C3' C4' C5' 62.90(10) . . . . ?
O4' C4' C5' O5' 63.22(10) . . . . ?
C3' C4' C5' O5' -176.16(7) . . . . ?
O4' C4' C5' C6' -176.07(8) . . . . ?
C3' C4' C5' C6' -55.46(10) . . . . ?
O1' C1' C6' O6' -169.47(7) . . . . ?
C2' C1' C6' O6' 68.78(10) . . . . ?
O1' C1' C6' C5' 71.83(10) . . . . ?
C2' C1' C6' C5' -49.92(11) . . . . ?
O5' C5' C6' O6' 49.33(10) . . . . ?
C4' C5' C6' O6' -71.15(10) . . . . ?
O5' C5' C6' C1' 169.47(8) . . . . ?
C4' C5' C6' C1' 48.99(11) . . . . ?
